data_4004072
loop_
_publ_author_name
'Gui, Xin'
'Cava, Robert J.'

_publ_section_title
;
 LaIr3Ga2: A Superconductor Based on a Kagome Lattice of Ir
;
_journal_issue 6
_journal_name_full 'Chemistry of Materials'
_journal_page_first 2824
_journal_page_last 2832
_journal_paper_doi 10.1021/acs.chemmater.2c00280
_journal_volume 34
_journal_year 2022
_chemical_formula_sum 'Ga2 Ir3 La'
_chemical_formula_weight 854.95
_space_group_crystal_system hexagonal
_space_group_IT_number 191
_space_group_name_Hall '-P 6 2'
_space_group_name_H-M_alt 'P 6/m m m'
_audit_creation_method SHELXL-2013
_cell_angle_alpha 90
_cell_angle_beta 90
_cell_angle_gamma 120
_cell_formula_units_Z 1
_cell_length_a 5.5884(3)
_cell_length_b 5.5884(3)
_cell_length_c 3.9063(3)
_cell_measurement_reflns_used 1429
_cell_measurement_temperature 301(2)
_cell_measurement_theta_max 30.98
_cell_measurement_theta_min 4.21
_cell_volume 105.650(11)
_computing_structure_refinement 'SHELXL-2013 (Sheldrick, 2013)'
_diffrn_ambient_temperature 301(2)
_diffrn_measured_fraction_theta_full 1.000
_diffrn_measured_fraction_theta_max 1.000
_diffrn_measurement_device_type Bruker_GUEST
_diffrn_radiation_type MoK\a
_diffrn_radiation_wavelength 0.71073
_diffrn_reflns_av_R_equivalents 0.0217
_diffrn_reflns_av_unetI/netI 0.0101
_diffrn_reflns_Laue_measured_fraction_full 1.000
_diffrn_reflns_Laue_measured_fraction_max 1.000
_diffrn_reflns_limit_h_max 8
_diffrn_reflns_limit_h_min -8
_diffrn_reflns_limit_k_max 7
_diffrn_reflns_limit_k_min -8
_diffrn_reflns_limit_l_max 5
_diffrn_reflns_limit_l_min -5
_diffrn_reflns_number 1393
_diffrn_reflns_point_group_measured_fraction_full 1.000
_diffrn_reflns_point_group_measured_fraction_max 1.000
_diffrn_reflns_theta_full 25.242
_diffrn_reflns_theta_max 30.979
_diffrn_reflns_theta_min 4.211
_exptl_absorpt_coefficient_mu 116.327
_exptl_absorpt_correction_T_max 0.4383
_exptl_absorpt_correction_T_min 0.0511
_exptl_absorpt_correction_type numerical
_exptl_crystal_density_diffrn 13.438
_exptl_crystal_description metallic
_exptl_crystal_F_000 350
_exptl_crystal_size_max 0.094
_exptl_crystal_size_mid 0.078
_exptl_crystal_size_min 0.009
_refine_diff_density_max 1.356
_refine_diff_density_min -1.836
_refine_diff_density_rms 0.328
_refine_ls_extinction_coef 0.0096(12)
_refine_ls_extinction_expression Fc^*^=kFc[1+0.001xFc^2^\l^3^/sin(2\q)]^-1/4^
_refine_ls_extinction_method SHELXL
_refine_ls_goodness_of_fit_ref 1.182
_refine_ls_hydrogen_treatment undef
_refine_ls_matrix_type full
_refine_ls_number_parameters 9
_refine_ls_number_reflns 91
_refine_ls_number_restraints 0
_refine_ls_restrained_S_all 1.182
_refine_ls_R_factor_all 0.0124
_refine_ls_R_factor_gt 0.0124
_refine_ls_shift/su_max 0.000
_refine_ls_shift/su_mean 0.000
_refine_ls_structure_factor_coef Fsqd
_refine_ls_weighting_details 'w=1/[\s^2^(Fo^2^)+(0.0226P)^2^+0.5061P] where P=(Fo^2^+2Fc^2^)/3'
_refine_ls_weighting_scheme calc
_refine_ls_wR_factor_gt 0.0339
_refine_ls_wR_factor_ref 0.0339
_reflns_Friedel_coverage 0.000
_reflns_number_gt 91
_reflns_number_total 91
_reflns_threshold_expression 'I > 2\s(I)'
_cod_data_source_file cm2c00280_si_002.cif
_cod_data_source_block XG_1432_0m
_cod_original_cell_volume 105.650(13)
_cod_database_code 4004072
_shelx_space_group_comment
;
The symmetry employed for this shelxl refinement is uniquely defined
by the following loop, which should always be used as a source of
symmetry information in preference to the above space-group names.
They are only intended as comments.
;
_shelx_estimated_absorpt_t_min 0.032
_shelx_estimated_absorpt_t_max 0.421
_shelxl_version_number 2013-4

loop_
_space_group_symop_operation_xyz
'x, y, z'
'-y, x-y, z'
'-x+y, -x, z'
'-x, -y, z'
'y, -x+y, z'
'x-y, x, z'
'y, x, -z'
'x-y, -y, -z'
'-x, -x+y, -z'
'-y, -x, -z'
'-x+y, y, -z'
'x, x-y, -z'
'-x, -y, -z'
'y, -x+y, -z'
'x-y, x, -z'
'x, y, -z'
'-y, x-y, -z'
'-x+y, -x, -z'
'-y, -x, z'
'-x+y, y, z'
'x, x-y, z'
'y, x, z'
'x-y, -y, z'
'-x, -x+y, z'

loop_
_atom_site_label
_atom_site_type_symbol
_atom_site_fract_x
_atom_site_fract_y
_atom_site_fract_z
_atom_site_U_iso_or_equiv
_atom_site_adp_type
_atom_site_occupancy
_atom_site_site_symmetry_order
_atom_site_calc_flag
_atom_site_refinement_flags_posn
_atom_site_refinement_flags_adp
_atom_site_refinement_flags_occupancy
_atom_site_disorder_assembly
_atom_site_disorder_group
Ir1 Ir 0.5000 0.0000 0.5000 0.0083(2) Uani 1 8 d S T P . .
La2 La 0.0000 0.0000 0.0000 0.0103(2) Uani 1 24 d S T P . .
Ga3 Ga 0.3333 0.6667 0.0000 0.0057(3) Uani 1 12 d S T P . .

loop_
_atom_site_aniso_label
_atom_site_aniso_U_11
_atom_site_aniso_U_22
_atom_site_aniso_U_33
_atom_site_aniso_U_23
_atom_site_aniso_U_13
_atom_site_aniso_U_12
Ir1 0.0100(2) 0.0046(2) 0.0083(3) 0.000 0.000 0.00231(11)
La2 0.0072(3) 0.0072(3) 0.0167(5) 0.000 0.000 0.00358(15)
Ga3 0.0060(3) 0.0060(3) 0.0050(5) 0.000 0.000 0.00301(17)

loop_
_atom_type_symbol
_atom_type_description
_atom_type_scat_dispersion_real
_atom_type_scat_dispersion_imag
_atom_type_scat_source
Ga Ga 0.2307 1.6083 'International Tables Vol C Tables 4.2.6.8 and 6.1.1.4'
La La -0.2871 2.4523 'International Tables Vol C Tables 4.2.6.8 and 6.1.1.4'
Ir Ir -1.4442 7.9887 'International Tables Vol C Tables 4.2.6.8 and 6.1.1.4'

loop_
_geom_angle_atom_site_label_1
_geom_angle_atom_site_label_2
_geom_angle_atom_site_label_3
_geom_angle
_geom_angle_site_symmetry_1
_geom_angle_site_symmetry_3
_geom_angle_publ_flag
Ga3 Ir1 Ga3 180.0 13_666 1_545 ?
Ga3 Ir1 Ga3 100.889(5) 13_666 13_665 ?
Ga3 Ir1 Ga3 79.111(5) 1_545 13_665 ?
Ga3 Ir1 Ga3 79.111(5) 13_666 1_546 ?
Ga3 Ir1 Ga3 100.889(5) 1_545 1_546 ?
Ga3 Ir1 Ga3 180.0 13_665 1_546 ?
Ga3 Ir1 Ir1 56.530(2) 13_666 2_655 ?
Ga3 Ir1 Ir1 123.470(2) 1_545 2_655 ?
Ga3 Ir1 Ir1 56.530(2) 13_665 2_655 ?
Ga3 Ir1 Ir1 123.470(2) 1_546 2_655 ?
Ga3 Ir1 Ir1 123.470(2) 13_666 2_545 ?
Ga3 Ir1 Ir1 56.530(2) 1_545 2_545 ?
Ga3 Ir1 Ir1 123.470(1) 13_665 2_545 ?
Ga3 Ir1 Ir1 56.530(2) 1_546 2_545 ?
Ir1 Ir1 Ir1 180.0 2_655 2_545 ?
Ga3 Ir1 Ir1 56.529(2) 13_666 3_665 ?
Ga3 Ir1 Ir1 123.471(2) 1_545 3_665 ?
Ga3 Ir1 Ir1 56.529(1) 13_665 3_665 ?
Ga3 Ir1 Ir1 123.471(2) 1_546 3_665 ?
Ir1 Ir1 Ir1 60.0 2_655 3_665 ?
Ir1 Ir1 Ir1 120.0 2_545 3_665 ?
Ga3 Ir1 Ir1 123.471(2) 13_666 3_655 ?
Ga3 Ir1 Ir1 56.529(2) 1_545 3_655 ?
Ga3 Ir1 Ir1 123.471(2) 13_665 3_655 ?
Ga3 Ir1 Ir1 56.529(2) 1_546 3_655 ?
Ir1 Ir1 Ir1 120.0 2_655 3_655 ?
Ir1 Ir1 Ir1 60.0 2_545 3_655 ?
Ir1 Ir1 Ir1 180.0 3_665 3_655 ?
Ga3 Ir1 La2 116.213(3) 13_666 . ?
Ga3 Ir1 La2 63.787(3) 1_545 . ?
Ga3 Ir1 La2 63.786(3) 13_665 . ?
Ga3 Ir1 La2 116.214(3) 1_546 . ?
Ir1 Ir1 La2 114.193(1) 2_655 . ?
Ir1 Ir1 La2 65.807(1) 2_545 . ?
Ir1 Ir1 La2 65.807(1) 3_665 . ?
Ir1 Ir1 La2 114.193(1) 3_655 . ?
Ga3 Ir1 La2 63.787(3) 13_666 1_656 ?
Ga3 Ir1 La2 116.213(3) 1_545 1_656 ?
Ga3 Ir1 La2 116.214(3) 13_665 1_656 ?
Ga3 Ir1 La2 63.786(3) 1_546 1_656 ?
Ir1 Ir1 La2 65.807(1) 2_655 1_656 ?
Ir1 Ir1 La2 114.193(1) 2_545 1_656 ?
Ir1 Ir1 La2 114.193(1) 3_665 1_656 ?
Ir1 Ir1 La2 65.807(1) 3_655 1_656 ?
La2 Ir1 La2 180.0 . 1_656 ?
Ga3 Ir1 La2 116.214(3) 13_666 1_655 ?
Ga3 Ir1 La2 63.786(3) 1_545 1_655 ?
Ga3 Ir1 La2 63.787(3) 13_665 1_655 ?
Ga3 Ir1 La2 116.213(3) 1_546 1_655 ?
Ir1 Ir1 La2 65.807(1) 2_655 1_655 ?
Ir1 Ir1 La2 114.193(1) 2_545 1_655 ?
Ir1 Ir1 La2 114.193(1) 3_665 1_655 ?
Ir1 Ir1 La2 65.807(1) 3_655 1_655 ?
La2 Ir1 La2 110.093(5) . 1_655 ?
La2 Ir1 La2 69.907(5) 1_656 1_655 ?
Ga3 Ir1 La2 63.786(3) 13_666 1_556 ?
Ga3 Ir1 La2 116.214(3) 1_545 1_556 ?
Ga3 Ir1 La2 116.213(3) 13_665 1_556 ?
Ga3 Ir1 La2 63.787(3) 1_546 1_556 ?
Ir1 Ir1 La2 114.193(1) 2_655 1_556 ?
Ir1 Ir1 La2 65.807(1) 2_545 1_556 ?
Ir1 Ir1 La2 65.807(1) 3_665 1_556 ?
Ir1 Ir1 La2 114.193(1) 3_655 1_556 ?
La2 Ir1 La2 69.907(5) . 1_556 ?
La2 Ir1 La2 110.093(5) 1_656 1_556 ?
La2 Ir1 La2 180.0 1_655 1_556 ?
Ga3 La2 Ga3 120.0 13_665 13 ?
Ga3 La2 Ga3 180.0 13_665 1_445 ?
Ga3 La2 Ga3 60.0 13 1_445 ?
Ga3 La2 Ga3 60.0 13_665 . ?
Ga3 La2 Ga3 180.0 13 . ?
Ga3 La2 Ga3 120.0 1_445 . ?
Ga3 La2 Ga3 120.0 13_665 13_565 ?
Ga3 La2 Ga3 120.0 13 13_565 ?
Ga3 La2 Ga3 60.0 1_445 13_565 ?
Ga3 La2 Ga3 60.0 . 13_565 ?
Ga3 La2 Ga3 60.0 13_665 1_545 ?
Ga3 La2 Ga3 60.0 13 1_545 ?
Ga3 La2 Ga3 120.0 1_445 1_545 ?
Ga3 La2 Ga3 120.0 . 1_545 ?
Ga3 La2 Ga3 180.0 13_565 1_545 ?
Ga3 La2 Ir1 44.780(2) 13_665 3_665 ?
Ga3 La2 Ir1 135.220(2) 13 3_665 ?
Ga3 La2 Ir1 135.220(2) 1_445 3_665 ?
Ga3 La2 Ir1 44.781(2) . 3_665 ?
Ga3 La2 Ir1 90.0 13_565 3_665 ?
Ga3 La2 Ir1 90.0 1_545 3_665 ?
Ga3 La2 Ir1 135.220(2) 13_665 3_554 ?
Ga3 La2 Ir1 44.780(2) 13 3_554 ?
Ga3 La2 Ir1 44.780(2) 1_445 3_554 ?
Ga3 La2 Ir1 135.219(2) . 3_554 ?
Ga3 La2 Ir1 90.0 13_565 3_554 ?
Ga3 La2 Ir1 90.0 1_545 3_554 ?
Ir1 La2 Ir1 180.0 3_665 3_554 ?
Ga3 La2 Ir1 44.781(2) 13_665 . ?
Ga3 La2 Ir1 90.0 13 . ?
Ga3 La2 Ir1 135.219(2) 1_445 . ?
Ga3 La2 Ir1 90.0 . . ?
Ga3 La2 Ir1 135.219(2) 13_565 . ?
Ga3 La2 Ir1 44.781(1) 1_545 . ?
Ir1 La2 Ir1 48.386(1) 3_665 . ?
Ir1 La2 Ir1 131.614(1) 3_554 . ?
Ga3 La2 Ir1 90.0 13_665 2 ?
Ga3 La2 Ir1 135.219(2) 13 2 ?
Ga3 La2 Ir1 90.0 1_445 2 ?
Ga3 La2 Ir1 44.781(2) . 2 ?
Ga3 La2 Ir1 44.781(1) 13_565 2 ?
Ga3 La2 Ir1 135.219(1) 1_545 2 ?
Ir1 La2 Ir1 48.386(1) 3_665 2 ?
Ir1 La2 Ir1 131.614(1) 3_554 2 ?
Ir1 La2 Ir1 90.439(4) . 2 ?
Ga3 La2 Ir1 90.0 13_665 2_544 ?
Ga3 La2 Ir1 44.781(2) 13 2_544 ?
Ga3 La2 Ir1 90.0 1_445 2_544 ?
Ga3 La2 Ir1 135.219(2) . 2_544 ?
Ga3 La2 Ir1 135.219(1) 13_565 2_544 ?
Ga3 La2 Ir1 44.781(1) 1_545 2_544 ?
Ir1 La2 Ir1 131.614(1) 3_665 2_544 ?
Ir1 La2 Ir1 48.386(1) 3_554 2_544 ?
Ir1 La2 Ir1 89.561(4) . 2_544 ?
Ir1 La2 Ir1 180.0 2 2_544 ?
Ga3 La2 Ir1 135.219(2) 13_665 1_454 ?
Ga3 La2 Ir1 90.0 13 1_454 ?
Ga3 La2 Ir1 44.781(2) 1_445 1_454 ?
Ga3 La2 Ir1 90.0 . 1_454 ?
Ga3 La2 Ir1 44.781(1) 13_565 1_454 ?
Ga3 La2 Ir1 135.219(2) 1_545 1_454 ?
Ir1 La2 Ir1 131.614(1) 3_665 1_454 ?
Ir1 La2 Ir1 48.386(1) 3_554 1_454 ?
Ir1 La2 Ir1 180.0 . 1_454 ?
Ir1 La2 Ir1 89.561(4) 2 1_454 ?
Ir1 La2 Ir1 90.439(4) 2_544 1_454 ?
Ir1 Ga3 Ir1 142.866(2) 2_554 1_565 ?
Ir1 Ga3 Ir1 100.889(5) 2_554 2 ?
Ir1 Ga3 Ir1 66.941(4) 1_565 2 ?
Ir1 Ga3 Ir1 66.941(4) 2_554 1_564 ?
Ir1 Ga3 Ir1 100.889(5) 1_565 1_564 ?
Ir1 Ga3 Ir1 142.866(2) 2 1_564 ?
Ir1 Ga3 Ir1 142.866(2) 2_554 3_665 ?
Ir1 Ga3 Ir1 66.941(4) 1_565 3_665 ?
Ir1 Ga3 Ir1 66.941(4) 2 3_665 ?
Ir1 Ga3 Ir1 142.866(2) 1_564 3_665 ?
Ir1 Ga3 Ir1 66.941(4) 2_554 3_664 ?
Ir1 Ga3 Ir1 142.866(2) 1_565 3_664 ?
Ir1 Ga3 Ir1 142.866(2) 2 3_664 ?
Ir1 Ga3 Ir1 66.941(4) 1_564 3_664 ?
Ir1 Ga3 Ir1 100.889(5) 3_665 3_664 ?
Ir1 Ga3 La2 71.433(1) 2_554 1_565 ?
Ir1 Ga3 La2 71.433(1) 1_565 1_565 ?
Ir1 Ga3 La2 71.433(1) 2 1_565 ?
Ir1 Ga3 La2 71.433(1) 1_564 1_565 ?
Ir1 Ga3 La2 129.555(2) 3_665 1_565 ?
Ir1 Ga3 La2 129.555(2) 3_664 1_565 ?
Ir1 Ga3 La2 129.556(3) 2_554 1_665 ?
Ir1 Ga3 La2 71.433(1) 1_565 1_665 ?
Ir1 Ga3 La2 129.555(2) 2 1_665 ?
Ir1 Ga3 La2 71.433(1) 1_564 1_665 ?
Ir1 Ga3 La2 71.433(1) 3_665 1_665 ?
Ir1 Ga3 La2 71.433(1) 3_664 1_665 ?
La2 Ga3 La2 120.0 1_565 1_665 ?
Ir1 Ga3 La2 71.433(1) 2_554 . ?
Ir1 Ga3 La2 129.555(3) 1_565 . ?
Ir1 Ga3 La2 71.433(1) 2 . ?
Ir1 Ga3 La2 129.555(2) 1_564 . ?
Ir1 Ga3 La2 71.433(1) 3_665 . ?
Ir1 Ga3 La2 71.433(1) 3_664 . ?
La2 Ga3 La2 120.0 1_565 . ?
La2 Ga3 La2 120.0 1_665 . ?

loop_
_geom_bond_atom_site_label_1
_geom_bond_atom_site_label_2
_geom_bond_distance
_geom_bond_site_symmetry_2
_geom_bond_publ_flag
Ir1 Ga3 2.53325(13) 13_666 ?
Ir1 Ga3 2.53325(13) 1_545 ?
Ir1 Ga3 2.53325(13) 13_665 ?
Ir1 Ga3 2.53325(12) 1_546 ?
Ir1 Ir1 2.79420(14) 2_655 ?
Ir1 Ir1 2.79420(14) 2_545 ?
Ir1 Ir1 2.79420(14) 3_665 ?
Ir1 Ir1 2.79420(14) 3_655 ?
Ir1 La2 3.40916(15) . ?
Ir1 La2 3.40916(15) 1_656 ?
Ir1 La2 3.40916(14) 1_655 ?
Ir1 La2 3.40916(15) 1_556 ?
La2 Ga3 3.22645(16) 13_665 ?
La2 Ga3 3.22645(16) 13 ?
La2 Ga3 3.22645(16) 1_445 ?
La2 Ga3 3.22646(16) . ?
La2 Ga3 3.22649(16) 13_565 ?
La2 Ga3 3.22649(16) 1_545 ?
La2 Ir1 3.40916(14) 3_665 ?
La2 Ir1 3.40916(14) 3_554 ?
La2 Ir1 3.40916(15) 2 ?
La2 Ir1 3.40916(15) 2_544 ?
La2 Ir1 3.40916(15) 1_454 ?
Ga3 Ir1 2.53324(13) 2_554 ?
Ga3 Ir1 2.53324(13) 1_565 ?
Ga3 Ir1 2.53324(13) 2 ?
Ga3 Ir1 2.53324(13) 1_564 ?
Ga3 Ir1 2.53324(12) 3_665 ?
Ga3 Ir1 2.53324(13) 3_664 ?
Ga3 La2 3.22646(16) 1_565 ?
Ga3 La2 3.22646(17) 1_665 ?
